data_7705339
loop_
_publ_author_name
'Petrovskii, Stanislav K.'
'Paderina, Aleksandra V.'
'Sizova, Anastasia A.'
'Baranov, Andrey Yu'
'Artem'ev, Alexander A.'
'Sizov, Vladimir V.'
'Grachova, Elena V.'

_publ_section_title
;
 Luminescence behaviour of Au(I)-Cu(I) heterobimetallic coordination
 polymers based on alkynyl-tris(2-pyridyl)phosphine Au(I) complexes.
;
_journal_issue 38
_journal_name_full 'Dalton transactions (Cambridge, England : 2003)'
_journal_page_first 13430
_journal_page_last 13439
_journal_paper_doi 10.1039/d0dt02583f
_journal_volume 49
_journal_year 2020
_chemical_formula_moiety 'C23 H17 Au N3 P'
_chemical_formula_sum 'C23 H17 Au N3 P'
_chemical_formula_weight 563.33
_space_group_crystal_system monoclinic
_space_group_IT_number 14
_space_group_name_Hall '-P 2ybc'
_space_group_name_H-M_alt 'P 1 21/c 1'
_atom_sites_solution_hydrogens geom
_audit_block_doi 10.5517/ccdc.csd.cc25k7hh
_audit_creation_date 2020-04-24
_audit_creation_method
;
Olex2 1.2
(compiled 2018.05.29 svn.r3508 for OlexSys, GUI svn.r5506)
;
_audit_update_record
;
2020-06-27 deposited with the CCDC.	2020-09-02 downloaded from the CCDC.
;
_cell_angle_alpha 90
_cell_angle_beta 91.365(4)
_cell_angle_gamma 90
_cell_formula_units_Z 4
_cell_length_a 8.5575(3)
_cell_length_b 10.8642(5)
_cell_length_c 21.2885(8)
_cell_measurement_reflns_used 2314
_cell_measurement_temperature 100(11)
_cell_measurement_theta_max 30.0040
_cell_measurement_theta_min 3.0250
_cell_volume 1978.64(14)
_computing_cell_refinement
;
CrysAlisPro, Agilent Technologies,
Version 1.171.36.32 (release 02-08-2013 CrysAlis171 .NET)
(compiled Aug  2 2013,16:46:58)
;
_computing_data_collection
;
CrysAlisPro, Agilent Technologies,
Version 1.171.36.32 (release 02-08-2013 CrysAlis171 .NET)
(compiled Aug  2 2013,16:46:58)
;
_computing_data_reduction
;
CrysAlisPro, Agilent Technologies,
Version 1.171.36.32 (release 02-08-2013 CrysAlis171 .NET)
(compiled Aug  2 2013,16:46:58)
;
_computing_molecular_graphics 'Olex2 (Dolomanov et al., 2009)'
_computing_publication_material 'Olex2 (Dolomanov et al., 2009)'
_computing_structure_refinement 'ShelXL (Sheldrick, 2015)'
_computing_structure_solution 'ShelXT (Sheldrick, 2015)'
_diffrn_ambient_temperature 100(11)
_diffrn_detector_area_resol_mean 16.2096
_diffrn_measured_fraction_theta_full 0.999
_diffrn_measured_fraction_theta_max 0.999
_diffrn_measurement_details
;
#__ type_ start__ end____ width___ exp.time_
  1 omega  -80.00  -27.00   1.0000    1.1700
omega____ theta____ kappa____ phi______ frames
    -      -22.4241  -77.0000  -90.0000 53

#__ type_ start__ end____ width___ exp.time_
  2 omega  -25.00   57.00   1.0000    1.1700
omega____ theta____ kappa____ phi______ frames
    -       23.3616  -99.0000    0.0000 82

#__ type_ start__ end____ width___ exp.time_
  3 omega  -14.00   59.00   1.0000    1.1700
omega____ theta____ kappa____ phi______ frames
    -       23.3616  -99.0000  120.0000 73

#__ type_ start__ end____ width___ exp.time_
  4 omega   55.00   88.00   1.0000    1.1700
omega____ theta____ kappa____ phi______ frames
    -       23.3616   57.0000  150.0000 33
;
_diffrn_measurement_device_type 'Xcalibur, Eos'
_diffrn_measurement_method '\w scans'
_diffrn_orient_matrix_UB_11 0.0491227000
_diffrn_orient_matrix_UB_12 -0.0186118000
_diffrn_orient_matrix_UB_13 -0.0246454000
_diffrn_orient_matrix_UB_21 -0.0286597000
_diffrn_orient_matrix_UB_22 -0.0610648000
_diffrn_orient_matrix_UB_23 0.0023891000
_diffrn_orient_matrix_UB_31 -0.0602943000
_diffrn_orient_matrix_UB_32 0.0138473000
_diffrn_orient_matrix_UB_33 -0.0222964000
_diffrn_radiation_monochromator graphite
_diffrn_radiation_type MoK\a
_diffrn_radiation_wavelength 0.71073
_diffrn_reflns_av_R_equivalents 0.0518
_diffrn_reflns_av_unetI/netI 0.0767
_diffrn_reflns_Laue_measured_fraction_full 0.999
_diffrn_reflns_Laue_measured_fraction_max 0.999
_diffrn_reflns_limit_h_max 11
_diffrn_reflns_limit_h_min -11
_diffrn_reflns_limit_k_max 11
_diffrn_reflns_limit_k_min -14
_diffrn_reflns_limit_l_max 20
_diffrn_reflns_limit_l_min -27
_diffrn_reflns_number 9326
_diffrn_reflns_point_group_measured_fraction_full 0.999
_diffrn_reflns_point_group_measured_fraction_max 0.999
_diffrn_reflns_theta_full 25.242
_diffrn_reflns_theta_max 27.498
_diffrn_reflns_theta_min 2.679
_diffrn_source 'Enhance (Mo) X-ray Source'
_exptl_absorpt_coefficient_mu 7.529
_exptl_absorpt_correction_T_max 0.275
_exptl_absorpt_correction_T_min 0.147
_exptl_absorpt_correction_type multi-scan
_exptl_absorpt_process_details
;
CrysAlisPro, Agilent Technologies,
Version 1.171.36.32 (release 02-08-2013 CrysAlis171 .NET)
(compiled Aug  2 2013,16:46:58)
Empirical absorption correction using spherical harmonics,
 implemented in SCALE3 ABSPACK scaling algorithm.
;
_exptl_crystal_colour 'clear colourless'
_exptl_crystal_colour_lustre clear
_exptl_crystal_colour_primary colourless
_exptl_crystal_density_diffrn 1.891
_exptl_crystal_description block
_exptl_crystal_F_000 1080
_exptl_crystal_size_max 0.412
_exptl_crystal_size_mid 0.348
_exptl_crystal_size_min 0.231
_refine_diff_density_max 2.136
_refine_diff_density_min -1.670
_refine_diff_density_rms 0.207
_refine_ls_extinction_coef 0.00069(7)
_refine_ls_extinction_expression Fc^*^=kFc[1+0.001xFc^2^\l^3^/sin(2\q)]^-1/4^
_refine_ls_extinction_method 'SHELXL-2014/7 (Sheldrick 2014'
_refine_ls_goodness_of_fit_ref 1.018
_refine_ls_hydrogen_treatment constr
_refine_ls_matrix_type full
_refine_ls_number_parameters 254
_refine_ls_number_reflns 4529
_refine_ls_number_restraints 0
_refine_ls_restrained_S_all 1.018
_refine_ls_R_factor_all 0.0552
_refine_ls_R_factor_gt 0.0398
_refine_ls_shift/su_max 0.001
_refine_ls_shift/su_mean 0.000
_refine_ls_structure_factor_coef Fsqd
_refine_ls_weighting_details 'w=1/[\s^2^(Fo^2^)+(0.0105P)^2^] where P=(Fo^2^+2Fc^2^)/3'
_refine_ls_weighting_scheme calc
_refine_ls_wR_factor_gt 0.0690
_refine_ls_wR_factor_ref 0.0767
_reflns_Friedel_coverage 0.000
_reflns_number_gt 3617
_reflns_number_total 4529
_reflns_threshold_expression 'I > 2\s(I)'
_cod_data_source_file d0dt02583f3.cif
_cod_data_source_block 7093-11003-vii
_cod_depositor_comments 'Adding full bibliography for 7705338--7705340.cif.'
_cod_database_code 7705339
_shelx_shelxl_version_number 2014/7
_chemical_oxdiff_formula 'Au2 P2 C36 PB1 N6'
_shelx_space_group_comment
;
The symmetry employed for this shelxl refinement is uniquely defined
by the following loop, which should always be used as a source of
symmetry information in preference to the above space-group names.
They are only intended as comments.
;
_shelx_estimated_absorpt_t_max 0.275
_shelx_estimated_absorpt_t_min 0.147
_reflns_odcompleteness_completeness 99.83
_reflns_odcompleteness_iscentric 1
_reflns_odcompleteness_theta 28.51
_olex2_refinement_description
;
1. Fixed Uiso
 At 1.2 times of:
  All C(H) groups
2.a Aromatic/amide H refined with riding coordinates:
 C1(H1), C2(H2), C3(H3), C4(H4), C6(H6), C7(H7), C8(H8), C9(H9), C11(H11),
 C12(H12), C13(H13), C14(H14), C19(H19), C20(H20), C21(H21), C22(H22), C23(H23)
;
_olex2_submission_special_instructions 'No special instructions were received'

loop_
_space_group_symop_operation_xyz
'x, y, z'
'-x, y+1/2, -z+1/2'
'-x, -y, -z'
'x, -y-1/2, z-1/2'

loop_
_atom_site_label
_atom_site_type_symbol
_atom_site_fract_x
_atom_site_fract_y
_atom_site_fract_z
_atom_site_U_iso_or_equiv
_atom_site_adp_type
_atom_site_occupancy
_atom_site_site_symmetry_order
_atom_site_calc_flag
_atom_site_refinement_flags_posn
_atom_site_refinement_flags_adp
_atom_site_refinement_flags_occupancy
_atom_site_disorder_assembly
_atom_site_disorder_group
Au1 Au 0.36894(2) 0.49121(2) 0.37877(2) 0.01429(9) Uani 1 1 d . . . . .
P1 P 0.47728(16) 0.67471(14) 0.40533(7) 0.0136(3) Uani 1 1 d . . . . .
N1 N 0.7658(5) 0.6124(4) 0.3770(2) 0.0163(11) Uani 1 1 d . . . . .
N2 N 0.5294(5) 0.8979(5) 0.3510(2) 0.0219(12) Uani 1 1 d . . . . .
N3 N 0.3621(5) 0.6558(5) 0.5196(2) 0.0207(12) Uani 1 1 d . . . . .
C1 C 0.9192(6) 0.5909(5) 0.3890(3) 0.0179(13) Uani 1 1 d . . . . .
H1 H 0.9789 0.5547 0.3568 0.022 Uiso 1 1 calc R . . . .
C2 C 0.9937(6) 0.6186(5) 0.4453(3) 0.0197(14) Uani 1 1 d . . . . .
H2 H 1.1014 0.6001 0.4518 0.024 Uiso 1 1 calc R . . . .
C3 C 0.9089(6) 0.6737(5) 0.4922(3) 0.0175(13) Uani 1 1 d . . . . .
H3 H 0.9569 0.6941 0.5315 0.021 Uiso 1 1 calc R . . . .
C4 C 0.7517(6) 0.6985(5) 0.4802(3) 0.0149(12) Uani 1 1 d . . . . .
H4 H 0.6905 0.7377 0.5110 0.018 Uiso 1 1 calc R . . . .
C5 C 0.6862(6) 0.6652(5) 0.4230(3) 0.0123(12) Uani 1 1 d . . . . .
C6 C 0.4992(7) 0.9851(6) 0.3080(3) 0.0237(15) Uani 1 1 d . . . . .
H6 H 0.5567 1.0598 0.3109 0.028 Uiso 1 1 calc R . . . .
C7 C 0.3902(7) 0.9736(6) 0.2598(3) 0.0230(14) Uani 1 1 d . . . . .
H7 H 0.3713 1.0393 0.2312 0.028 Uiso 1 1 calc R . . . .
C8 C 0.3090(7) 0.8643(6) 0.2540(3) 0.0258(15) Uani 1 1 d . . . . .
H8 H 0.2332 0.8531 0.2212 0.031 Uiso 1 1 calc R . . . .
C9 C 0.3401(7) 0.7717(5) 0.2969(3) 0.0189(13) Uani 1 1 d . . . . .
H9 H 0.2870 0.6951 0.2936 0.023 Uiso 1 1 calc R . . . .
C10 C 0.4498(6) 0.7917(5) 0.3449(3) 0.0165(13) Uani 1 1 d . . . . .
C11 C 0.3026(6) 0.6970(6) 0.5739(3) 0.0212(14) Uani 1 1 d . . . . .
H11 H 0.2819 0.6391 0.6061 0.025 Uiso 1 1 calc R . . . .
C12 C 0.2709(6) 0.8191(5) 0.5847(3) 0.0198(14) Uani 1 1 d . . . . .
H12 H 0.2247 0.8445 0.6227 0.024 Uiso 1 1 calc R . . . .
C13 C 0.3067(7) 0.9026(6) 0.5399(3) 0.0302(17) Uani 1 1 d . . . . .
H13 H 0.2880 0.9877 0.5466 0.036 Uiso 1 1 calc R . . . .
C14 C 0.3701(7) 0.8632(5) 0.4850(3) 0.0215(14) Uani 1 1 d . . . . .
H14 H 0.3964 0.9209 0.4534 0.026 Uiso 1 1 calc R . . . .
C15 C 0.3954(6) 0.7402(5) 0.4759(3) 0.0130(12) Uani 1 1 d . . . . .
C16 C 0.2626(6) 0.3331(5) 0.3560(3) 0.0179(13) Uani 1 1 d . . . . .
C17 C 0.1904(7) 0.2415(5) 0.3460(3) 0.0181(13) Uani 1 1 d . . . . .
C18 C 0.1017(6) 0.1291(5) 0.3378(3) 0.0151(13) Uani 1 1 d . . . . .
C19 C 0.1018(7) 0.0381(6) 0.3847(3) 0.0242(14) Uani 1 1 d . . . . .
H19 H 0.1633 0.0490 0.4220 0.029 Uiso 1 1 calc R . . . .
C20 C 0.0131(7) -0.0670(6) 0.3768(3) 0.0277(16) Uani 1 1 d . . . . .
H20 H 0.0140 -0.1277 0.4089 0.033 Uiso 1 1 calc R . . . .
C21 C -0.0763(7) -0.0849(6) 0.3235(3) 0.0255(15) Uani 1 1 d . . . . .
H21 H -0.1375 -0.1574 0.3189 0.031 Uiso 1 1 calc R . . . .
C22 C -0.0775(6) 0.0027(5) 0.2762(3) 0.0211(14) Uani 1 1 d . . . . .
H22 H -0.1381 -0.0105 0.2388 0.025 Uiso 1 1 calc R . . . .
C23 C 0.0100(6) 0.1099(5) 0.2833(3) 0.0174(13) Uani 1 1 d . . . . .
H23 H 0.0076 0.1704 0.2511 0.021 Uiso 1 1 calc R . . . .

loop_
_atom_site_aniso_label
_atom_site_aniso_U_11
_atom_site_aniso_U_22
_atom_site_aniso_U_33
_atom_site_aniso_U_23
_atom_site_aniso_U_13
_atom_site_aniso_U_12
Au1 0.01457(13) 0.01502(14) 0.01327(14) -0.00232(9) 0.00004(8) -0.00175(9)
P1 0.0143(7) 0.0133(8) 0.0133(8) -0.0012(6) 0.0011(6) -0.0009(6)
N1 0.018(3) 0.019(3) 0.011(3) 0.003(2) 0.002(2) -0.001(2)
N2 0.019(3) 0.024(3) 0.022(3) 0.007(2) -0.001(2) 0.001(2)
N3 0.022(3) 0.025(3) 0.016(3) 0.000(2) 0.004(2) -0.002(2)
C1 0.015(3) 0.024(3) 0.015(3) -0.001(3) 0.007(2) -0.004(3)
C2 0.013(3) 0.022(3) 0.024(4) 0.009(3) -0.002(3) 0.000(2)
C3 0.020(3) 0.019(3) 0.013(3) 0.005(2) -0.003(2) -0.002(3)
C4 0.017(3) 0.010(3) 0.019(3) 0.002(2) 0.004(2) 0.004(2)
C5 0.013(3) 0.011(3) 0.013(3) 0.006(2) 0.003(2) 0.001(2)
C6 0.025(3) 0.022(4) 0.025(4) 0.012(3) 0.004(3) -0.004(3)
C7 0.021(3) 0.030(4) 0.018(3) 0.007(3) 0.005(3) 0.007(3)
C8 0.028(4) 0.039(4) 0.010(3) 0.001(3) -0.002(3) 0.003(3)
C9 0.024(3) 0.016(3) 0.016(3) -0.001(2) -0.002(3) 0.001(3)
C10 0.016(3) 0.020(3) 0.014(3) -0.002(2) 0.003(2) 0.001(2)
C11 0.020(3) 0.024(4) 0.020(4) 0.004(3) 0.002(3) -0.005(3)
C12 0.016(3) 0.026(4) 0.018(3) -0.003(3) 0.002(3) -0.002(3)
C13 0.036(4) 0.013(3) 0.042(5) -0.002(3) 0.011(3) 0.007(3)
C14 0.034(4) 0.006(3) 0.025(4) 0.003(3) 0.010(3) 0.004(3)
C15 0.010(3) 0.020(3) 0.009(3) 0.002(2) -0.002(2) 0.001(2)
C16 0.020(3) 0.022(3) 0.012(3) 0.003(3) -0.003(2) -0.001(3)
C17 0.025(3) 0.017(3) 0.011(3) -0.003(2) -0.005(3) 0.004(3)
C18 0.017(3) 0.008(3) 0.020(3) -0.003(2) 0.005(2) 0.002(2)
C19 0.032(4) 0.020(3) 0.021(4) 0.000(3) 0.001(3) 0.000(3)
C20 0.041(4) 0.017(4) 0.026(4) 0.008(3) 0.010(3) 0.005(3)
C21 0.023(3) 0.015(3) 0.039(4) -0.004(3) 0.013(3) -0.002(3)
C22 0.017(3) 0.019(3) 0.027(4) -0.008(3) 0.002(3) -0.006(3)
C23 0.021(3) 0.014(3) 0.017(3) -0.001(2) 0.004(3) -0.002(2)

loop_
_atom_type_symbol
_atom_type_description
_atom_type_scat_dispersion_real
_atom_type_scat_dispersion_imag
_atom_type_scat_source
C C 0.0033 0.0016 'International Tables Vol C Tables 4.2.6.8 and 6.1.1.4'
H H 0.0000 0.0000 'International Tables Vol C Tables 4.2.6.8 and 6.1.1.4'
Au Au -2.0133 8.8022 'International Tables Vol C Tables 4.2.6.8 and 6.1.1.4'
N N 0.0061 0.0033 'International Tables Vol C Tables 4.2.6.8 and 6.1.1.4'
P P 0.1023 0.0942 'International Tables Vol C Tables 4.2.6.8 and 6.1.1.4'

loop_
_geom_angle_atom_site_label_1
_geom_angle_atom_site_label_2
_geom_angle_atom_site_label_3
_geom_angle
_geom_angle_site_symmetry_1
_geom_angle_site_symmetry_3
_geom_angle_publ_flag
C16 Au1 P1 177.06(16) . . ?
C5 P1 Au1 113.31(18) . . ?
C10 P1 Au1 113.1(2) . . ?
C10 P1 C5 107.2(2) . . ?
C15 P1 Au1 112.79(18) . . ?
C15 P1 C5 104.3(3) . . ?
C15 P1 C10 105.4(2) . . ?
C5 N1 C1 116.4(5) . . ?
C6 N2 C10 116.8(5) . . ?
C15 N3 C11 117.3(5) . . ?
N1 C1 C2 123.7(5) . . ?
C1 C2 C3 118.8(5) . . ?
C2 C3 C4 118.2(5) . . ?
C5 C4 C3 118.9(5) . . ?
N1 C5 P1 112.8(4) . . ?
N1 C5 C4 123.9(5) . . ?
C4 C5 P1 123.0(4) . . ?
N2 C6 C7 124.2(6) . . ?
C6 C7 C8 118.5(6) . . ?
C7 C8 C9 118.6(6) . . ?
C8 C9 C10 119.3(6) . . ?
N2 C10 P1 118.3(4) . . ?
N2 C10 C9 122.5(6) . . ?
C9 C10 P1 119.1(4) . . ?
N3 C11 C12 122.8(6) . . ?
C13 C12 C11 118.7(6) . . ?
C12 C13 C14 119.5(6) . . ?
C13 C14 C15 119.6(6) . . ?
N3 C15 P1 113.5(4) . . ?
N3 C15 C14 122.1(5) . . ?
C14 C15 P1 124.4(4) . . ?
C17 C16 Au1 174.6(5) . . ?
C16 C17 C18 176.7(6) . . ?
C19 C18 C17 121.0(5) . . ?
C23 C18 C17 120.6(5) . . ?
C23 C18 C19 118.3(5) . . ?
C20 C19 C18 120.3(6) . . ?
C21 C20 C19 121.0(6) . . ?
C20 C21 C22 120.0(6) . . ?
C21 C22 C23 120.1(6) . . ?
C22 C23 C18 120.3(6) . . ?

loop_
_geom_bond_atom_site_label_1
_geom_bond_atom_site_label_2
_geom_bond_distance
_geom_bond_site_symmetry_2
_geom_bond_publ_flag
Au1 P1 2.2645(15) . ?
Au1 C16 1.998(6) . ?
P1 C5 1.821(5) . ?
P1 C10 1.820(6) . ?
P1 C15 1.817(5) . ?
N1 C1 1.352(7) . ?
N1 C5 1.336(6) . ?
N2 C6 1.339(7) . ?
N2 C10 1.345(7) . ?
N3 C11 1.351(7) . ?
N3 C15 1.341(7) . ?
C1 C2 1.377(8) . ?
C2 C3 1.385(7) . ?
C3 C4 1.389(7) . ?
C4 C5 1.377(8) . ?
C6 C7 1.375(9) . ?
C7 C8 1.379(8) . ?
C8 C9 1.380(8) . ?
C9 C10 1.388(8) . ?
C11 C12 1.374(8) . ?
C12 C13 1.357(8) . ?
C13 C14 1.368(8) . ?
C14 C15 1.369(7) . ?
C16 C17 1.188(8) . ?
C17 C18 1.446(8) . ?
C18 C19 1.406(8) . ?
C18 C23 1.399(8) . ?
C19 C20 1.379(8) . ?
C20 C21 1.367(9) . ?
C21 C22 1.386(8) . ?
C22 C23 1.391(7) . ?
